data_7024858
loop_
_publ_author_name
'Arnold, Polly L.'
'Patel, Dipti'
'P\'echarman, Anne-Fr\'ed\'erique'
'Wilson, Claire'
'Love, Jason B.'

_publ_section_title
;
 Equatorial ligand substitution by hydroxide in uranyl Pacman complexes of
 a Schiff-base pyrrole macrocycle.
;
_journal_issue 14
_journal_name_full 'Dalton transactions (Cambridge, England : 2003)'
_journal_page_first 3501
_journal_page_last 3508
_journal_paper_doi 10.1039/b922115h
_journal_volume 39
_journal_year 2010
_chemical_formula_moiety 'C46 H50 N8 O3 U, C4 H8 O'
_chemical_formula_sum 'C50 H58 N8 O4 U'
_chemical_formula_weight 1073.07
_chemical_name_systematic
;
?
;
_space_group_IT_number 19
_symmetry_cell_setting orthorhombic
_symmetry_space_group_name_Hall 'P 2ac 2ab'
_symmetry_space_group_name_H-M 'P 21 21 21'
_atom_sites_solution_hydrogens 'methyl H atoms from delta-F; others placed geometrically'
_atom_sites_solution_primary heavy
_atom_sites_solution_secondary difmap
_audit_creation_method 'enCIFer editing of SHELXL97 CIF output'
_cell_angle_alpha 90.00
_cell_angle_beta 90.00
_cell_angle_gamma 90.00
_cell_formula_units_Z 4
_cell_length_a 13.3919(7)
_cell_length_b 14.7012(8)
_cell_length_c 26.5250(14)
_cell_measurement_reflns_used 6562
_cell_measurement_temperature 150(2)
_cell_measurement_theta_max 22.3
_cell_measurement_theta_min 2.2
_cell_volume 5222.2(5)
_computing_cell_refinement 'Bruker SAINT version 6.36a (Bruker, 2000)'
_computing_data_collection 'Bruker SMART version 5.625 (Bruker, 2001)'
_computing_data_reduction 'Bruker SAINT; Bruker SHELXTL (Bruker, 2001)'
_computing_publication_material 'enCIFer (Allen et al., 2004); PLATON (Spek, 2003)'
_computing_structure_refinement 'SHELXL97 (Sheldrick, 1997)'
_computing_structure_solution 'SHELXS97 (Sheldrick, 1990)'
_diffrn_ambient_temperature 150(2)
_diffrn_measured_fraction_theta_full 0.995
_diffrn_measured_fraction_theta_max 0.994
_diffrn_measurement_device_type 'Bruker SMART APEX CCD area detector'
_diffrn_measurement_method \w
_diffrn_radiation_monochromator graphite
_diffrn_radiation_source 'normal-focus sealed tube'
_diffrn_radiation_type MoK\a
_diffrn_radiation_wavelength 0.71073
_diffrn_reflns_av_R_equivalents 0.040
_diffrn_reflns_av_sigmaI/netI 0.049
_diffrn_reflns_limit_h_max 17
_diffrn_reflns_limit_h_min -17
_diffrn_reflns_limit_k_max 16
_diffrn_reflns_limit_k_min -19
_diffrn_reflns_limit_l_max 34
_diffrn_reflns_limit_l_min -31
_diffrn_reflns_number 33639
_diffrn_reflns_theta_full 26.00
_diffrn_reflns_theta_max 27.54
_diffrn_reflns_theta_min 2.06
_diffrn_standards_decay_% 0
_diffrn_standards_number 0
_exptl_absorpt_coefficient_mu 3.156
_exptl_absorpt_correction_T_max 1.000
_exptl_absorpt_correction_T_min 0.712
_exptl_absorpt_correction_type multi-scan
_exptl_absorpt_process_details '(SADABS version 2.05; Bruker, 2001)'
_exptl_crystal_colour 'dark red'
_exptl_crystal_density_diffrn 1.365
_exptl_crystal_density_method 'not measured'
_exptl_crystal_description Column
_exptl_crystal_F_000 2152
_exptl_crystal_size_max 0.28
_exptl_crystal_size_mid 0.13
_exptl_crystal_size_min 0.13
_refine_diff_density_max 1.14
_refine_diff_density_min -0.67
_refine_diff_density_rms 0.11
_refine_ls_abs_structure_details 'Flack H D (1983), Acta Cryst. A39, 876-881'
_refine_ls_abs_structure_Flack 0.084(6)
_refine_ls_extinction_method none
_refine_ls_goodness_of_fit_ref 1.05
_refine_ls_hydrogen_treatment 'riding model'
_refine_ls_matrix_type full
_refine_ls_number_parameters 576
_refine_ls_number_reflns 11976
_refine_ls_number_restraints 51
_refine_ls_restrained_S_all 1.05
_refine_ls_R_factor_all 0.0403
_refine_ls_R_factor_gt 0.0366
_refine_ls_shift/su_max 0.003
_refine_ls_shift/su_mean 0.000
_refine_ls_structure_factor_coef Fsqd
_refine_ls_weighting_details 'calc w=1/[\s^2^(Fo^2^)+(0.044P)^2^+4.411P] where P=(Fo^2^+2Fc^2^)/3'
_refine_ls_weighting_scheme calc
_refine_ls_wR_factor_gt 0.0852
_refine_ls_wR_factor_ref 0.0870
_reflns_number_gt 11239
_reflns_number_total 11976
_reflns_threshold_expression I>2\s(I)
_cod_data_source_file b922115h.txt
_cod_data_source_block uo2mbz
_cod_depositor_comments
;
The following automatic conversions were performed:

'_symmetry_cell_setting' value 'Orthorhombic' changed to
'orthorhombic' according to
/home/saulius/struct/CIF-dictionaries/cif_core.dic dictionary named
'cif_core.dic' version 2.4.2 from 2011-04-26.

Automatic conversion script
Id: cif_fix_values 1891 2012-01-12 08:04:46Z andrius 
;
_cod_original_cell_volume 5222.2(8)
_cod_database_code 7024858

loop_
_symmetry_equiv_pos_as_xyz
'x, y, z'
'-x+1/2, -y, z+1/2'
'-x, y+1/2, -z+1/2'
'x+1/2, -y+1/2, -z'

loop_
_atom_site_label
_atom_site_type_symbol
_atom_site_fract_x
_atom_site_fract_y
_atom_site_fract_z
_atom_site_U_iso_or_equiv
_atom_site_adp_type
_atom_site_occupancy
_atom_site_symmetry_multiplicity
_atom_site_calc_flag
_atom_site_refinement_flags
U1 U 0.292978(12) 0.156837(11) 0.699099(6) 0.01874(5) Uani 1 1 d .
O1 O 0.2281(2) 0.1896(2) 0.64309(12) 0.0200(7) Uani 1 1 d .
O2 O 0.3527(3) 0.1195(2) 0.75494(13) 0.0245(8) Uani 1 1 d .
O3 O 0.1929(3) 0.0180(2) 0.70914(13) 0.0302(8) Uani 1 1 d D
N1 N 0.1622(3) 0.2126(3) 0.76217(16) 0.0255(9) Uani 1 1 d .
N2 N 0.3173(3) 0.3164(3) 0.72604(16) 0.0211(9) Uani 1 1 d .
N3 N 0.4553(3) 0.2102(3) 0.66919(15) 0.0187(8) Uani 1 1 d .
N4 N 0.3996(3) 0.0309(3) 0.65773(16) 0.0224(9) Uani 1 1 d .
N5 N 0.2724(3) -0.0070(3) 0.57908(16) 0.0264(10) Uani 1 1 d .
N6 N 0.1772(3) 0.1362(3) 0.53144(16) 0.0238(10) Uani 1 1 d .
H6 H 0.1882 0.1462 0.5637 0.029 Uiso 1 1 calc R
N7 N 0.0178(3) 0.2368(3) 0.60209(17) 0.0241(9) Uani 1 1 d .
H7 H 0.073(5) 0.232(4) 0.620(2) 0.035(18) Uiso 1 1 d .
N8 N 0.0057(3) 0.1724(3) 0.70153(17) 0.0258(9) Uani 1 1 d .
C1 C 0.1840(4) 0.2885(4) 0.78522(18) 0.0234(11) Uani 1 1 d .
H1B H 0.1471 0.3063 0.8142 0.028 Uiso 1 1 calc R
C2 C 0.2620(3) 0.3439(4) 0.76724(17) 0.0220(9) Uani 1 1 d .
C3 C 0.2934(4) 0.4299(3) 0.78290(18) 0.0262(10) Uani 1 1 d .
H3A H 0.2682 0.4638 0.8106 0.031 Uiso 1 1 calc R
C4 C 0.3684(4) 0.4560(3) 0.75010(19) 0.0241(11) Uani 1 1 d .
H4A H 0.4040 0.5119 0.7506 0.029 Uiso 1 1 calc R
C5 C 0.3818(4) 0.3846(3) 0.71608(18) 0.0204(10) Uani 1 1 d .
C6 C 0.4531(4) 0.3793(3) 0.67155(18) 0.0194(10) Uani 1 1 d .
C7 C 0.3911(4) 0.3870(4) 0.6224(2) 0.0275(12) Uani 1 1 d .
H7B H 0.3420 0.3377 0.6212 0.041 Uiso 1 1 calc R
H7C H 0.4358 0.3825 0.5932 0.041 Uiso 1 1 calc R
H7D H 0.3565 0.4457 0.6217 0.041 Uiso 1 1 calc R
C8 C 0.5277(4) 0.4576(4) 0.6733(2) 0.0293(12) Uani 1 1 d .
H8B H 0.5636 0.4563 0.7054 0.044 Uiso 1 1 calc R
H8C H 0.4920 0.5155 0.6700 0.044 Uiso 1 1 calc R
H8D H 0.5754 0.4512 0.6455 0.044 Uiso 1 1 calc R
C9 C 0.5068(4) 0.2892(3) 0.67194(17) 0.0175(10) Uani 1 1 d .
C10 C 0.6100(4) 0.2718(3) 0.67142(19) 0.0231(10) Uani 1 1 d .
H10A H 0.6618 0.3159 0.6735 0.028 Uiso 1 1 calc R
C11 C 0.6223(4) 0.1786(3) 0.66733(19) 0.0259(11) Uani 1 1 d .
H11A H 0.6837 0.1464 0.6658 0.031 Uiso 1 1 calc R
C12 C 0.5264(4) 0.1413(3) 0.66586(18) 0.0208(10) Uani 1 1 d .
C13 C 0.4940(4) 0.0511(3) 0.65806(18) 0.0218(11) Uani 1 1 d .
H13A H 0.5420 0.0043 0.6530 0.026 Uiso 1 1 calc R
C14 C 0.3750(4) -0.0611(3) 0.6467(2) 0.0253(11) Uani 1 1 d .
C15 C 0.4142(4) -0.1327(3) 0.6755(2) 0.0281(12) Uani 1 1 d .
H15A H 0.4576 -0.1191 0.7028 0.034 Uiso 1 1 calc R
C16 C 0.3914(5) -0.2230(4) 0.6651(2) 0.0325(13) Uani 1 1 d .
C16A C 0.4354(6) -0.2961(4) 0.6975(3) 0.0496(17) Uani 1 1 d .
H16A H 0.4792 -0.2685 0.7228 0.074 Uiso 1 1 calc R
H16B H 0.4742 -0.3380 0.6765 0.074 Uiso 1 1 calc R
H16C H 0.3817 -0.3295 0.7144 0.074 Uiso 1 1 calc R
C17 C 0.3294(5) -0.2417(4) 0.6235(2) 0.0332(13) Uani 1 1 d .
C17A C 0.3029(6) -0.3402(4) 0.6114(3) 0.0546(18) Uani 1 1 d .
H17A H 0.2542 -0.3417 0.5838 0.082 Uiso 1 1 calc R
H17B H 0.2740 -0.3692 0.6413 0.082 Uiso 1 1 calc R
H17C H 0.3633 -0.3731 0.6012 0.082 Uiso 1 1 calc R
C18 C 0.2927(5) -0.1719(3) 0.5953(2) 0.0348(12) Uani 1 1 d .
H18A H 0.2509 -0.1857 0.5674 0.042 Uiso 1 1 calc R
C19 C 0.3143(4) -0.0812(3) 0.6057(2) 0.0258(12) Uani 1 1 d .
C20 C 0.2574(4) -0.0126(4) 0.5318(2) 0.0286(12) Uani 1 1 d .
H20A H 0.2795 -0.0645 0.5136 0.034 Uiso 1 1 calc R
C21 C 0.2070(5) 0.0600(3) 0.50627(18) 0.0269(10) Uani 1 1 d .
C22 C 0.1771(4) 0.0701(4) 0.4570(2) 0.0313(13) Uani 1 1 d .
H22A H 0.1885 0.0281 0.4304 0.038 Uiso 1 1 calc R
C23 C 0.1273(4) 0.1524(4) 0.45296(17) 0.0274(10) Uani 1 1 d .
H23A H 0.0978 0.1756 0.4230 0.033 Uiso 1 1 calc R
C24 C 0.1273(4) 0.1957(4) 0.49973(19) 0.0245(10) Uani 1 1 d .
C25 C 0.0850(4) 0.2839(4) 0.5169(2) 0.0285(12) Uani 1 1 d .
C26 C 0.1684(4) 0.3416(4) 0.5403(2) 0.0322(11) Uani 1 1 d .
H26A H 0.1970 0.3093 0.5693 0.048 Uiso 1 1 calc R
H26B H 0.1409 0.4000 0.5516 0.048 Uiso 1 1 calc R
H26C H 0.2207 0.3524 0.5152 0.048 Uiso 1 1 calc R
C27 C 0.0438(5) 0.3368(5) 0.4715(2) 0.0369(13) Uani 1 1 d .
H27A H -0.0069 0.2999 0.4544 0.055 Uiso 1 1 calc R
H27B H 0.0982 0.3503 0.4480 0.055 Uiso 1 1 calc R
H27C H 0.0136 0.3938 0.4832 0.055 Uiso 1 1 calc R
C28 C 0.0012(4) 0.2679(4) 0.5543(2) 0.0267(11) Uani 1 1 d .
C29 C -0.1009(4) 0.2764(4) 0.5484(2) 0.0336(13) Uani 1 1 d .
H29A H -0.1346 0.2966 0.5189 0.040 Uiso 1 1 calc R
C30 C -0.1460(4) 0.2499(4) 0.5940(2) 0.0311(12) Uani 1 1 d .
H30A H -0.2156 0.2494 0.6008 0.037 Uiso 1 1 calc R
C31 C -0.0712(4) 0.2245(4) 0.6273(2) 0.0264(11) Uani 1 1 d .
C32 C -0.0751(4) 0.1919(4) 0.6774(2) 0.0273(12) Uani 1 1 d .
H32A H -0.1379 0.1842 0.6935 0.033 Uiso 1 1 calc R
C33 C 0.0035(4) 0.1362(4) 0.75065(19) 0.0246(11) Uani 1 1 d .
C34 C -0.0682(4) 0.0759(4) 0.7696(2) 0.0291(12) Uani 1 1 d .
H34A H -0.1237 0.0608 0.7489 0.035 Uiso 1 1 calc R
C35 C -0.0622(4) 0.0373(4) 0.8170(2) 0.0303(12) Uani 1 1 d .
C35A C -0.1364(5) -0.0325(4) 0.8338(2) 0.0382(14) Uani 1 1 d .
H35A H -0.1960 -0.0290 0.8125 0.057 Uiso 1 1 calc R
H35B H -0.1550 -0.0209 0.8690 0.057 Uiso 1 1 calc R
H35C H -0.1068 -0.0932 0.8311 0.057 Uiso 1 1 calc R
C36 C 0.0181(5) 0.0620(4) 0.8481(2) 0.0349(14) Uani 1 1 d .
C36A C 0.0294(6) 0.0191(6) 0.9000(3) 0.058(2) Uani 1 1 d .
H36A H 0.0894 0.0433 0.9164 0.088 Uiso 1 1 calc R
H36B H 0.0356 -0.0470 0.8964 0.088 Uiso 1 1 calc R
H36C H -0.0294 0.0334 0.9205 0.088 Uiso 1 1 calc R
C37 C 0.0903(4) 0.1220(4) 0.8301(2) 0.0369(14) Uani 1 1 d .
H37A H 0.1442 0.1390 0.8514 0.044 Uiso 1 1 calc R
C38 C 0.0850(3) 0.1572(4) 0.78179(18) 0.0251(10) Uani 1 1 d .
C39 C 0.2112(5) -0.0451(4) 0.7504(2) 0.0432(14) Uani 1 1 d D
H39A H 0.2037 -0.0136 0.7831 0.052 Uiso 1 1 calc R
H39B H 0.2798 -0.0698 0.7481 0.052 Uiso 1 1 calc R
C40 C 0.1380(7) -0.1185(6) 0.7460(4) 0.083(3) Uani 1 1 d D
H40A H 0.1693 -0.1780 0.7536 0.100 Uiso 1 1 calc R
H40B H 0.0818 -0.1088 0.7696 0.100 Uiso 1 1 calc R
C41 C 0.1031(8) -0.1160(5) 0.6943(3) 0.087(3) Uani 1 1 d D
H41A H 0.0320 -0.1341 0.6924 0.105 Uiso 1 1 calc R
H41B H 0.1428 -0.1579 0.6730 0.105 Uiso 1 1 calc R
C42 C 0.1160(4) -0.0214(4) 0.6773(2) 0.0356(13) Uani 1 1 d D
H42A H 0.1367 -0.0198 0.6415 0.043 Uiso 1 1 calc R
H42B H 0.0527 0.0127 0.6809 0.043 Uiso 1 1 calc R
O4 O 0.6764(12) -0.2527(11) 0.5191(6) 0.107(5) Uiso 0.50 1 d PD
C43 C 0.7095(19) -0.2825(17) 0.5680(7) 0.117(8) Uiso 0.50 1 d PD
H43A H 0.7781 -0.2626 0.5766 0.140 Uiso 0.50 1 calc PR
H43B H 0.7016 -0.3487 0.5736 0.140 Uiso 0.50 1 calc PR
C44 C 0.632(2) -0.2280(16) 0.5915(10) 0.124(9) Uiso 0.50 1 d PD
H44A H 0.6562 -0.2100 0.6253 0.149 Uiso 0.50 1 calc PR
H44B H 0.5732 -0.2679 0.5967 0.149 Uiso 0.50 1 calc PR
C45 C 0.5970(18) -0.1459(15) 0.5662(7) 0.101(7) Uiso 0.50 1 d PD
H45A H 0.5258 -0.1332 0.5734 0.121 Uiso 0.50 1 calc PR
H45B H 0.6379 -0.0921 0.5750 0.121 Uiso 0.50 1 calc PR
C46 C 0.6129(18) -0.1753(14) 0.5146(8) 0.118(8) Uiso 0.50 1 d PD
H46A H 0.5488 -0.1918 0.4983 0.142 Uiso 0.50 1 calc PR
H46B H 0.6454 -0.1268 0.4945 0.142 Uiso 0.50 1 calc PR
O5 O -0.0913(7) -0.0976(6) 0.6034(4) 0.054(2) Uiso 0.50 1 d PD
C47 C -0.0282(12) -0.1395(11) 0.5667(5) 0.069(5) Uiso 0.50 1 d PD
H47A H -0.0484 -0.2033 0.5606 0.083 Uiso 0.50 1 calc PR
H47B H 0.0424 -0.1384 0.5776 0.083 Uiso 0.50 1 calc PR
C48 C -0.0426(19) -0.0841(11) 0.5215(7) 0.096(7) Uiso 0.50 1 d PD
H48A H 0.0194 -0.0810 0.5012 0.115 Uiso 0.50 1 calc PR
H48B H -0.0971 -0.1088 0.5003 0.115 Uiso 0.50 1 calc PR
C49 C -0.0689(16) 0.0048(12) 0.5416(6) 0.090(6) Uiso 0.50 1 d PD
H49A H -0.1143 0.0365 0.5180 0.109 Uiso 0.50 1 calc PR
H49B H -0.0080 0.0422 0.5456 0.109 Uiso 0.50 1 calc PR
C50 C -0.1180(11) -0.0069(7) 0.5905(5) 0.051(3) Uiso 0.50 1 d PD
H50A H -0.0924 0.0371 0.6156 0.061 Uiso 0.50 1 calc PR
H50B H -0.1913 0.0000 0.5875 0.061 Uiso 0.50 1 calc PR

loop_
_atom_site_aniso_label
_atom_site_aniso_U_11
_atom_site_aniso_U_22
_atom_site_aniso_U_33
_atom_site_aniso_U_23
_atom_site_aniso_U_13
_atom_site_aniso_U_12
U1 0.01732(8) 0.01713(8) 0.02176(8) 0.00073(7) -0.00160(8) -0.00213(7)
O1 0.0155(18) 0.0229(16) 0.0215(16) 0.0008(13) -0.0015(13) -0.0008(13)
O2 0.0228(19) 0.0267(18) 0.0241(18) 0.0044(15) -0.0064(15) -0.0035(15)
O3 0.029(2) 0.0238(17) 0.038(2) 0.0064(15) 0.0001(17) -0.0033(15)
N1 0.020(2) 0.031(2) 0.025(2) 0.0024(19) 0.0021(17) -0.0057(18)
N2 0.020(2) 0.017(2) 0.026(2) 0.0007(16) -0.0022(16) -0.0002(15)
N3 0.023(2) 0.016(2) 0.017(2) 0.0009(16) 0.0007(16) -0.0020(16)
N4 0.026(2) 0.0152(19) 0.027(2) 0.0001(17) -0.0065(18) 0.0004(17)
N5 0.030(3) 0.021(2) 0.028(2) -0.0010(17) -0.0063(19) 0.0020(18)
N6 0.023(2) 0.029(2) 0.020(2) 0.0032(17) -0.0041(16) 0.0033(16)
N7 0.019(2) 0.031(2) 0.023(2) 0.0033(19) -0.0012(18) 0.0043(17)
N8 0.0168(19) 0.033(2) 0.028(2) -0.003(2) 0.0022(18) -0.0066(16)
C1 0.017(3) 0.035(3) 0.018(2) 0.001(2) 0.0029(17) 0.002(2)
C2 0.020(2) 0.024(2) 0.023(2) -0.002(2) 0.0014(17) 0.000(2)
C3 0.030(3) 0.023(2) 0.025(2) -0.0064(19) 0.001(2) 0.005(2)
C4 0.027(3) 0.020(2) 0.025(3) -0.001(2) -0.001(2) -0.003(2)
C5 0.020(2) 0.016(2) 0.025(2) 0.0017(18) -0.003(2) -0.0025(19)
C6 0.020(2) 0.016(2) 0.023(2) -0.0001(19) 0.003(2) -0.0022(18)
C7 0.026(3) 0.023(3) 0.034(3) 0.005(2) 0.001(2) 0.005(2)
C8 0.028(3) 0.021(3) 0.040(3) 0.002(2) 0.008(2) -0.002(2)
C9 0.017(2) 0.020(2) 0.016(2) 0.0005(19) 0.0006(18) -0.0009(18)
C10 0.022(3) 0.021(2) 0.026(3) 0.001(2) 0.001(2) -0.002(2)
C11 0.018(2) 0.028(3) 0.031(3) 0.003(2) 0.002(2) 0.005(2)
C12 0.022(2) 0.022(3) 0.018(2) 0.0006(19) -0.0026(18) 0.003(2)
C13 0.028(3) 0.019(3) 0.018(2) -0.0018(19) -0.002(2) 0.006(2)
C14 0.026(3) 0.019(2) 0.031(3) -0.005(2) 0.003(2) 0.003(2)
C15 0.038(3) 0.020(3) 0.026(3) -0.001(2) -0.004(2) 0.004(2)
C16 0.047(4) 0.023(3) 0.028(3) -0.003(2) -0.004(3) 0.003(3)
C16A 0.085(5) 0.023(3) 0.041(3) 0.002(3) -0.009(4) 0.014(3)
C17 0.046(4) 0.021(3) 0.033(3) -0.005(2) -0.001(3) 0.001(2)
C17A 0.087(5) 0.021(3) 0.056(4) 0.000(3) -0.017(4) -0.012(4)
C18 0.046(3) 0.023(3) 0.035(3) -0.007(2) -0.013(3) -0.002(3)
C19 0.029(3) 0.018(2) 0.030(3) -0.002(2) -0.003(2) 0.001(2)
C20 0.029(3) 0.027(3) 0.030(3) -0.003(2) -0.001(2) 0.001(2)
C21 0.026(3) 0.031(3) 0.024(2) 0.000(2) -0.003(3) -0.003(3)
C22 0.038(3) 0.029(3) 0.027(3) -0.003(2) 0.000(2) 0.001(2)
C23 0.026(3) 0.038(3) 0.018(2) 0.003(2) -0.0018(19) -0.006(3)
C24 0.016(2) 0.037(3) 0.021(2) 0.003(2) -0.003(2) -0.001(2)
C25 0.024(3) 0.032(3) 0.030(3) 0.006(2) -0.002(2) 0.003(2)
C26 0.034(3) 0.027(3) 0.036(3) 0.002(3) 0.005(2) -0.001(3)
C27 0.039(3) 0.040(3) 0.032(3) 0.012(3) -0.002(2) 0.008(3)
C28 0.029(3) 0.029(3) 0.022(3) 0.001(2) -0.003(2) 0.004(2)
C29 0.024(3) 0.043(3) 0.034(3) -0.003(3) -0.006(2) 0.002(2)
C30 0.019(3) 0.043(3) 0.031(3) 0.003(3) 0.002(2) 0.006(2)
C31 0.019(3) 0.030(3) 0.030(3) 0.001(2) 0.001(2) -0.001(2)
C32 0.024(3) 0.027(3) 0.031(3) 0.000(2) 0.002(2) 0.002(2)
C33 0.016(2) 0.033(3) 0.025(2) -0.001(2) 0.0081(19) -0.002(2)
C34 0.022(3) 0.033(3) 0.032(3) -0.002(2) -0.003(2) -0.005(2)
C35 0.020(3) 0.039(3) 0.032(3) 0.001(2) 0.001(2) -0.005(2)
C35A 0.029(3) 0.044(3) 0.042(3) 0.010(3) 0.002(3) -0.012(3)
C36 0.035(3) 0.042(3) 0.027(3) 0.008(3) -0.002(2) -0.010(3)
C36A 0.053(4) 0.082(5) 0.040(4) 0.024(4) -0.017(3) -0.025(4)
C37 0.026(3) 0.051(4) 0.033(3) 0.008(3) -0.001(2) -0.008(3)
C38 0.018(2) 0.031(3) 0.027(2) -0.001(2) 0.0048(18) -0.002(2)
C39 0.049(4) 0.029(3) 0.052(4) 0.021(3) 0.001(4) -0.002(3)
C40 0.064(6) 0.058(5) 0.128(9) 0.044(6) -0.021(6) -0.025(4)
C41 0.110(8) 0.057(5) 0.095(7) -0.016(5) 0.011(7) -0.060(5)
C42 0.022(3) 0.038(3) 0.047(3) -0.014(3) -0.005(3) -0.009(2)

loop_
_atom_type_symbol
_atom_type_description
_atom_type_scat_dispersion_real
_atom_type_scat_dispersion_imag
_atom_type_scat_source
C C 0.0033 0.0016 'International Tables Vol C Tables 4.2.6.8 and 6.1.1.4'
H H 0.0000 0.0000 'International Tables Vol C Tables 4.2.6.8 and 6.1.1.4'
N N 0.0061 0.0033 'International Tables Vol C Tables 4.2.6.8 and 6.1.1.4'
O O 0.0106 0.0060 'International Tables Vol C Tables 4.2.6.8 and 6.1.1.4'
U U -9.6767 9.6646 'International Tables Vol C Tables 4.2.6.8 and 6.1.1.4'

loop_
_geom_angle_atom_site_label_1
_geom_angle_atom_site_label_2
_geom_angle_atom_site_label_3
_geom_angle
O1 U1 O2 176.97(16)
O1 U1 O3 92.82(13)
O1 U1 N1 97.17(15)
O1 U1 N2 92.77(14)
O1 U1 N3 94.34(14)
O1 U1 N4 96.25(14)
O2 U1 O3 84.16(14)
O2 U1 N1 82.03(16)
O2 U1 N2 89.58(15)
O2 U1 N3 88.24(15)
O2 U1 N4 83.30(15)
O3 U1 N1 79.72(13)
O3 U1 N2 145.94(13)
O3 U1 N3 141.96(13)
O3 U1 N4 75.64(13)
N1 U1 N2 66.25(14)
N1 U1 N3 135.96(14)
N1 U1 N4 152.42(14)
N2 U1 N3 70.86(13)
N2 U1 N4 136.86(13)
N3 U1 N4 66.46(13)
C42 O3 C39 107.6(4)
C42 O3 U1 131.0(3)
C39 O3 U1 121.3(3)
C1 N1 C38 118.8(4)
C1 N1 U1 115.3(3)
C38 N1 U1 123.9(3)
C5 N2 C2 106.3(4)
C5 N2 U1 137.1(3)
C2 N2 U1 115.9(3)
C9 N3 C12 106.2(4)
C9 N3 U1 135.4(3)
C12 N3 U1 113.2(3)
C13 N4 C14 116.4(4)
C13 N4 U1 111.8(3)
C14 N4 U1 129.8(3)
C20 N5 C19 120.3(5)
C21 N6 C24 111.3(4)
C28 N7 C31 110.7(5)
C32 N8 C33 121.7(4)
N1 C1 C2 120.1(4)
N2 C2 C3 109.8(4)
N2 C2 C1 119.8(5)
C3 C2 C1 130.3(5)
C4 C3 C2 106.4(4)
C3 C4 C5 106.9(4)
N2 C5 C4 110.5(4)
N2 C5 C6 121.0(4)
C4 C5 C6 128.5(4)
C9 C6 C5 109.9(4)
C9 C6 C8 110.5(4)
C5 C6 C8 110.4(4)
C9 C6 C7 109.0(4)
C5 C6 C7 108.3(4)
C8 C6 C7 108.7(4)
N3 C9 C10 110.2(4)
N3 C9 C6 120.6(4)
C10 C9 C6 129.0(4)
C11 C10 C9 107.3(5)
C10 C11 C12 106.4(5)
N3 C12 C11 109.9(4)
N3 C12 C13 118.9(4)
C11 C12 C13 131.0(5)
N4 C13 C12 121.0(5)
C19 C14 C15 119.1(5)
C19 C14 N4 120.0(5)
C15 C14 N4 120.9(5)
C16 C15 C14 121.7(5)
C15 C16 C17 118.2(5)
C15 C16 C16A 119.0(5)
C17 C16 C16A 122.8(5)
C18 C17 C16 119.7(5)
C18 C17 C17A 121.0(5)
C16 C17 C17A 119.2(5)
C17 C18 C19 122.6(5)
C14 C19 C18 118.7(5)
C14 C19 N5 117.3(4)
C18 C19 N5 123.9(5)
N5 C20 C21 119.4(5)
N6 C21 C22 106.9(5)
N6 C21 C20 121.2(4)
C22 C21 C20 131.9(5)
C21 C22 C23 108.0(5)
C22 C23 C24 109.2(5)
N6 C24 C23 104.6(5)
N6 C24 C25 123.3(4)
C23 C24 C25 132.1(5)
C24 C25 C28 110.3(5)
C24 C25 C26 109.2(4)
C28 C25 C26 111.1(5)
C24 C25 C27 109.8(5)
C28 C25 C27 109.0(4)
C26 C25 C27 107.5(5)
N7 C28 C29 107.3(5)
N7 C28 C25 122.6(5)
C29 C28 C25 130.0(5)
C28 C29 C30 107.5(5)
C31 C30 C29 108.2(5)
N7 C31 C30 106.3(5)
N7 C31 C32 122.1(5)
C30 C31 C32 131.6(5)
N8 C32 C31 120.7(5)
C34 C33 C38 117.5(5)
C34 C33 N8 125.9(5)
C38 C33 N8 116.4(4)
C35 C34 C33 123.1(5)
C34 C35 C36 118.2(5)
C34 C35 C35A 120.9(5)
C36 C35 C35A 120.8(5)
C37 C36 C35 119.7(5)
C37 C36 C36A 120.2(6)
C35 C36 C36A 120.0(5)
C38 C37 C36 121.3(6)
C37 C38 C33 120.1(5)
C37 C38 N1 121.2(5)
C33 C38 N1 118.6(4)
O3 C39 C40 107.3(5)
C41 C40 C39 105.8(6)
C40 C41 C42 106.0(6)
O3 C42 C41 106.4(5)
C46 O4 C43 120.2(17)
O4 C43 C44 89.8(17)
C43 C44 C45 119(2)
C46 C45 C44 98.1(19)
O4 C46 C45 104.2(17)
C50 O5 C47 112.8(11)
O5 C47 C48 104.0(13)
C49 C48 C47 103.4(15)
C48 C49 C50 109.1(15)
O5 C50 C49 102.2(11)

loop_
_geom_bond_atom_site_label_1
_geom_bond_atom_site_label_2
_geom_bond_distance
U1 O1 1.787(3)
U1 O2 1.770(3)
U1 O3 2.457(3)
U1 N1 2.557(4)
U1 N2 2.473(4)
U1 N3 2.443(4)
U1 N4 2.583(4)
O3 C42 1.452(5)
O3 C39 1.454(5)
N1 C1 1.305(7)
N1 C38 1.415(6)
N2 C5 1.350(6)
N2 C2 1.381(6)
N3 C9 1.353(6)
N3 C12 1.394(6)
N4 C13 1.298(7)
N4 C14 1.422(6)
N5 C20 1.272(7)
N5 C19 1.416(6)
N6 C21 1.363(6)
N6 C24 1.385(6)
N7 C28 1.365(7)
N7 C31 1.378(7)
N8 C32 1.289(7)
N8 C33 1.408(7)
C1 C2 1.408(7)
C2 C3 1.396(7)
C3 C4 1.383(7)
C4 C5 1.396(7)
C5 C6 1.521(7)
C6 C9 1.507(7)
C6 C8 1.525(7)
C6 C7 1.550(7)
C9 C10 1.405(7)
C10 C11 1.384(7)
C11 C12 1.398(7)
C12 C13 1.411(7)
C14 C19 1.388(7)
C14 C15 1.403(7)
C15 C16 1.391(8)
C16 C17 1.407(8)
C16 C16A 1.497(8)
C17 C18 1.362(8)
C17 C17A 1.526(8)
C18 C19 1.392(7)
C20 C21 1.434(7)
C21 C22 1.375(7)
C22 C23 1.384(8)
C23 C24 1.394(7)
C24 C25 1.487(7)
C25 C28 1.516(8)
C25 C26 1.534(8)
C25 C27 1.536(7)
C28 C29 1.383(8)
C29 C30 1.407(8)
C30 C31 1.385(8)
C31 C32 1.416(8)
C33 C34 1.400(7)
C33 C38 1.403(7)
C34 C35 1.381(8)
C35 C36 1.402(8)
C35 C35A 1.497(8)
C36 C37 1.392(8)
C36 C36A 1.522(8)
C37 C38 1.384(8)
C39 C40 1.464(7)
C40 C41 1.450(7)
C41 C42 1.471(7)
O4 C46 1.426(9)
O4 C43 1.440(9)
C43 C44 1.453(9)
C44 C45 1.457(9)
C45 C46 1.453(9)
O5 C50 1.422(8)
O5 C47 1.429(8)
C47 C48 1.461(9)
C48 C49 1.455(9)
C49 C50 1.464(9)
